data_7208021
loop_
_publ_author_name
'Yamada, Teppei'
'Kitagawa, Hiroshi'

_publ_section_title
;
 Syntheses of metal--organic frameworks with protected phosphonate ligands
;
_journal_issue 12
_journal_name_full CrystEngComm
_journal_page_first 4148
_journal_paper_doi 10.1039/c2ce25358e
_journal_volume 14
_journal_year 2012
_chemical_formula_sum 'C26 H22 N2 O16 P2 Zn2'
_chemical_formula_weight 811.14
_chemical_name_common (Zn2(H2pip)2(bpy))2(H2O)
_chemical_name_systematic
;
?
;
_space_group_IT_number 2
_symmetry_cell_setting triclinic
_symmetry_space_group_name_Hall '-P 1'
_symmetry_space_group_name_H-M 'P -1'
_atom_sites_solution_hydrogens geom
_atom_sites_solution_primary direct
_atom_sites_solution_secondary difmap
_audit_creation_method SHELXL-97
_cell_angle_alpha 69.555(3)
_cell_angle_beta 79.414(3)
_cell_angle_gamma 82.245(3)
_cell_formula_units_Z 1
_cell_length_a 5.1360(14)
_cell_length_b 12.264(3)
_cell_length_c 12.574(3)
_cell_measurement_reflns_used 2430
_cell_measurement_temperature 100(2)
_cell_measurement_theta_max 28.12
_cell_measurement_theta_min 2.88
_cell_volume 727.3(3)
_computing_cell_refinement 'SAINT (Bruker, 2007)'
_computing_data_collection 'APEX2 (Bruker, 2007)'
_computing_data_reduction 'SAINT (Bruker, 2007)'
_computing_molecular_graphics 'Yadokari-XG 2009 (Wakita, Nemoto et al., 2009)'
_computing_publication_material 'Yadokari-XG 2009 (Wakita, Nemoto et al., 2009)'
_computing_structure_refinement 'SHELXL97 (Sheldrick, 2008)'
_computing_structure_solution 'SHELXS97 (Sheldrick, 2008)'
_diffrn_ambient_temperature 100(2)
_diffrn_detector_area_resol_mean 8.333
_diffrn_measured_fraction_theta_full 0.976
_diffrn_measured_fraction_theta_max 0.976
_diffrn_measurement_device 'Bruker APEX-II CCD-detector'
_diffrn_measurement_method '\f and \w scans'
_diffrn_radiation_monochromator 'Bruker Helios multilayered confocal mirror'
_diffrn_radiation_source 'Bruker TXS fine-focus rotating anode'
_diffrn_radiation_type MoK\a
_diffrn_radiation_wavelength 0.71073
_diffrn_reflns_av_R_equivalents 0.0718
_diffrn_reflns_av_sigmaI/netI 0.0872
_diffrn_reflns_limit_h_max 6
_diffrn_reflns_limit_h_min -6
_diffrn_reflns_limit_k_max 15
_diffrn_reflns_limit_k_min -15
_diffrn_reflns_limit_l_max 16
_diffrn_reflns_limit_l_min -16
_diffrn_reflns_number 8164
_diffrn_reflns_theta_full 27.47
_diffrn_reflns_theta_max 27.47
_diffrn_reflns_theta_min 1.75
_diffrn_standards_number none
_exptl_absorpt_coefficient_mu 1.844
_exptl_absorpt_correction_T_max 0.9640
_exptl_absorpt_correction_T_min 0.8368
_exptl_absorpt_correction_type 'multi-scan, numerical'
_exptl_absorpt_process_details 'SADABS; Sheldrick, 1996'
_exptl_crystal_colour colorless
_exptl_crystal_density_diffrn 1.852
_exptl_crystal_density_method 'not measured'
_exptl_crystal_description plate
_exptl_crystal_F_000 396
_exptl_crystal_size_max 0.10
_exptl_crystal_size_mid 0.05
_exptl_crystal_size_min 0.02
_refine_diff_density_max 0.617
_refine_diff_density_min -0.553
_refine_diff_density_rms 0.116
_refine_ls_extinction_method none
_refine_ls_goodness_of_fit_ref 1.036
_refine_ls_hydrogen_treatment constr
_refine_ls_matrix_type full
_refine_ls_number_parameters 215
_refine_ls_number_reflns 3259
_refine_ls_number_restraints 0
_refine_ls_restrained_S_all 1.036
_refine_ls_R_factor_all 0.0687
_refine_ls_R_factor_gt 0.0384
_refine_ls_shift/su_max 0.000
_refine_ls_shift/su_mean 0.000
_refine_ls_structure_factor_coef Fsqd
_refine_ls_weighting_details 'calc w=1/[\s^2^(Fo^2^)+(0.0434P)^2^+0.3021P] where P=(Fo^2^+2Fc^2^)/3'
_refine_ls_weighting_scheme calc
_refine_ls_wR_factor_gt 0.0903
_refine_ls_wR_factor_ref 0.0976
_reflns_number_gt 2474
_reflns_number_total 3259
_reflns_threshold_expression >2sigma(I)
_cod_data_source_file c2ce25358e.txt
_cod_data_source_block 6
_cod_depositor_comments
;
The following automatic conversions were performed:

'_symmetry_cell_setting' value 'Triclinic' changed to 'triclinic'
according to /home/saulius/struct/CIF-dictionaries/cif_core.dic
dictionary named 'cif_core.dic' version 2.4.1 from 2010-06-29.

Automatic conversion script
Id: cif_fix_values 1715 2011-07-08 13:25:40Z adriana 
;
_cod_original_sg_symbol_H-M 'P-1 '
_cod_database_code 7208021

loop_
_symmetry_equiv_pos_as_xyz
'x, y, z'
'-x, -y, -z'

loop_
_atom_site_label
_atom_site_type_symbol
_atom_site_fract_x
_atom_site_fract_y
_atom_site_fract_z
_atom_site_U_iso_or_equiv
_atom_site_adp_type
_atom_site_occupancy
_atom_site_symmetry_multiplicity
_atom_site_calc_flag
_atom_site_refinement_flags
_atom_site_disorder_assembly
_atom_site_disorder_group
Zn1 Zn 0.26250(8) 0.14500(2) 0.47312(3) 0.01224(12) Uani 1 1 d . . .
P1 P 0.83434(17) 0.09853(5) 0.34754(6) 0.01039(18) Uani 1 1 d . . .
O1S O -0.4168(6) 0.0668(3) 0.7445(2) 0.0473(9) Uani 1 1 d . . .
O1 O 0.1186(4) 0.11048(17) 0.35609(18) 0.0160(5) Uani 1 1 d . . .
O2 O 0.2118(5) 0.03013(16) 0.62630(18) 0.0226(6) Uani 1 1 d . . .
O3 O 0.6368(5) 0.15609(17) 0.42027(18) 0.0145(5) Uani 1 1 d . . .
O4 O 0.1489(5) 0.41759(17) 0.10696(18) 0.0185(5) Uani 1 1 d . . .
O5 O 0.2872(5) 0.44171(18) -0.07899(18) 0.0206(5) Uani 1 1 d . . .
H5 H 0.1513 0.4855 -0.0867 0.031 Uiso 1 1 calc R . .
O6 O 1.3123(6) 0.0960(3) -0.0652(2) 0.0453(8) Uani 1 1 d . . .
H6 H 1.4075 0.0853 -0.1212 0.068 Uiso 1 1 calc R . .
O7 O 1.1183(6) 0.2412(4) -0.1998(2) 0.0544(10) Uani 1 1 d . . .
N1 N 0.0405(6) 0.29204(19) 0.4829(3) 0.0181(6) Uani 1 1 d . . .
C3 C -0.3840(7) 0.4576(2) 0.4964(3) 0.0188(7) Uani 1 1 d . . .
C6 C 0.7928(7) 0.1717(2) 0.1986(2) 0.0123(6) Uani 1 1 d . . .
C7 C 0.5804(7) 0.2535(2) 0.1702(3) 0.0142(7) Uani 1 1 d . . .
H7 H 0.4609 0.2712 0.2281 0.017 Uiso 1 1 calc R . .
C8 C 0.5430(7) 0.3098(2) 0.0558(3) 0.0153(7) Uani 1 1 d . . .
C9 C 0.3081(7) 0.3940(2) 0.0311(2) 0.0154(7) Uani 1 1 d . . .
C10 C 0.7228(7) 0.2855(3) -0.0312(3) 0.0184(7) Uani 1 1 d . . .
H10 H 0.6995 0.3233 -0.1074 0.022 Uiso 1 1 calc R . .
C11 C 0.9394(7) 0.2040(3) -0.0037(3) 0.0192(7) Uani 1 1 d . . .
C12 C 1.1307(8) 0.1829(4) -0.1000(3) 0.0343(10) Uani 1 1 d . . .
C13 C 0.9713(7) 0.1469(2) 0.1104(3) 0.0156(7) Uani 1 1 d . . .
H13 H 1.1133 0.0914 0.1283 0.019 Uiso 1 1 calc R . .
C14 C -0.2749(14) 0.3881(5) 0.5828(5) 0.0125(11) Uiso 0.50 1 d P A 2
H14 H -0.3388 0.3928 0.6554 0.015 Uiso 0.50 1 calc PR A 2
C15 C -0.0656(14) 0.3065(5) 0.5714(6) 0.0134(12) Uiso 0.50 1 d P A 2
H15 H -0.0012 0.2586 0.6382 0.016 Uiso 0.50 1 calc PR A 2
C16 C -0.3623(13) 0.3464(5) 0.5995(5) 0.0096(11) Uiso 0.50 1 d P A 1
H16 H -0.4896 0.3312 0.6648 0.011 Uiso 0.50 1 calc PR A 1
C17 C 0.0046(14) 0.3875(5) 0.4061(6) 0.0113(11) Uiso 0.50 1 d P A 1
H17 H 0.1296 0.4036 0.3400 0.014 Uiso 0.50 1 calc PR A 1
C18 C -0.2019(15) 0.4720(5) 0.4089(6) 0.0146(13) Uiso 0.50 1 d P A 1
H18 H -0.2088 0.5405 0.3464 0.018 Uiso 0.50 1 calc PR A 1
C19 C -0.0472(14) 0.3706(5) 0.3753(6) 0.0133(12) Uiso 0.50 1 d P A 2
H19 H 0.0318 0.3628 0.3053 0.016 Uiso 0.50 1 calc PR A 2
C20 C -0.1424(13) 0.2695(5) 0.5903(5) 0.0082(11) Uiso 0.50 1 d P A 1
H20 H -0.1114 0.2034 0.6527 0.010 Uiso 0.50 1 calc PR A 1
C21 C -0.2486(14) 0.4560(5) 0.3799(6) 0.0113(12) Uiso 0.50 1 d P A 2
H21 H -0.2994 0.5110 0.3132 0.014 Uiso 0.50 1 calc PR A 2

loop_
_atom_site_aniso_label
_atom_site_aniso_U_11
_atom_site_aniso_U_22
_atom_site_aniso_U_33
_atom_site_aniso_U_23
_atom_site_aniso_U_13
_atom_site_aniso_U_12
Zn1 0.0105(2) 0.00908(14) 0.01061(19) 0.00121(12) 0.00338(15) 0.00246(12)
P1 0.0117(5) 0.0094(3) 0.0073(4) -0.0012(3) 0.0026(3) -0.0010(3)
O1S 0.0309(19) 0.094(2) 0.0262(16) -0.0414(16) -0.0158(14) 0.0371(17)
O1 0.0064(13) 0.0205(9) 0.0134(11) 0.0024(8) -0.0008(9) 0.0027(8)
O2 0.0462(18) 0.0130(8) 0.0056(10) -0.0012(8) 0.0062(11) -0.0107(10)
O3 0.0092(13) 0.0232(9) 0.0117(11) -0.0081(8) -0.0013(9) 0.0021(9)
O4 0.0220(15) 0.0191(9) 0.0100(11) 0.0012(8) -0.0051(10) 0.0004(9)
O5 0.0254(16) 0.0243(10) 0.0071(11) 0.0021(8) -0.0058(10) -0.0004(10)
O6 0.0195(17) 0.097(2) 0.0306(17) -0.0425(17) 0.0017(14) 0.0102(17)
O7 0.0267(19) 0.126(3) 0.0176(16) -0.0362(18) 0.0050(14) -0.0080(19)
N1 0.0073(15) 0.0129(10) 0.0356(17) -0.0106(11) -0.0014(13) -0.0006(10)
C3 0.012(2) 0.0185(12) 0.033(2) -0.0184(13) -0.0078(15) 0.0055(13)
C6 0.0128(18) 0.0133(10) 0.0096(15) -0.0021(10) 0.0014(13) -0.0052(11)
C7 0.0185(19) 0.0113(10) 0.0110(15) -0.0024(11) 0.0030(13) -0.0056(11)
C8 0.020(2) 0.0142(11) 0.0126(15) -0.0032(11) -0.0022(14) -0.0061(12)
C9 0.024(2) 0.0149(11) 0.0052(14) 0.0022(10) -0.0034(14) -0.0076(12)
C10 0.020(2) 0.0292(14) 0.0072(15) -0.0046(12) -0.0001(14) -0.0111(14)
C11 0.016(2) 0.0307(14) 0.0149(16) -0.0131(13) 0.0054(14) -0.0093(14)
C12 0.014(2) 0.080(3) 0.022(2) -0.034(2) 0.0047(17) -0.013(2)
C13 0.0168(19) 0.0163(11) 0.0144(16) -0.0069(11) 0.0028(14) -0.0056(12)

loop_
_atom_type_symbol
_atom_type_description
_atom_type_scat_dispersion_real
_atom_type_scat_dispersion_imag
_atom_type_scat_source
C C 0.0033 0.0016 'International Tables Vol C Tables 4.2.6.8 and 6.1.1.4'
H H 0.0000 0.0000 'International Tables Vol C Tables 4.2.6.8 and 6.1.1.4'
N N 0.0061 0.0033 'International Tables Vol C Tables 4.2.6.8 and 6.1.1.4'
O O 0.0106 0.0060 'International Tables Vol C Tables 4.2.6.8 and 6.1.1.4'
P P 0.1023 0.0942 'International Tables Vol C Tables 4.2.6.8 and 6.1.1.4'
Zn Zn 0.2839 1.4301 'International Tables Vol C Tables 4.2.6.8 and 6.1.1.4'

loop_
_geom_angle_atom_site_label_1
_geom_angle_atom_site_label_2
_geom_angle_atom_site_label_3
_geom_angle
_geom_angle_site_symmetry_1
_geom_angle_site_symmetry_3
O3 Zn1 O2 108.92(10) . .
O3 Zn1 O1 105.85(9) . .
O2 Zn1 O1 115.63(9) . .
O3 Zn1 N1 117.69(9) . .
O2 Zn1 N1 106.34(11) . .
O1 Zn1 N1 102.69(10) . .
O3 P1 O1 112.16(13) . 1_655
O3 P1 O2 112.89(13) . 2_656
O1 P1 O2 110.53(13) 1_655 2_656
O3 P1 C6 108.52(13) . .
O1 P1 C6 106.49(14) 1_655 .
O2 P1 C6 105.83(12) 2_656 .
P1 O1 Zn1 129.96(14) 1_455 .
P1 O2 Zn1 124.55(13) 2_656 .
P1 O3 Zn1 132.78(13) . .
C15 N1 C17 105.5(5) . .
C15 N1 C20 23.6(3) . .
C17 N1 C20 117.2(4) . .
C15 N1 C19 118.2(4) . .
C17 N1 C19 24.3(3) . .
C20 N1 C19 120.0(4) . .
C15 N1 Zn1 124.4(3) . .
C17 N1 Zn1 129.8(4) . .
C20 N1 Zn1 111.6(3) . .
C19 N1 Zn1 115.6(3) . .
C18 C3 C14 105.7(5) . .
C18 C3 C3 124.0(5) . 2_466
C14 C3 C3 125.1(5) . 2_466
C18 C3 C21 21.7(4) . .
C14 C3 C21 115.9(4) . .
C3 C3 C21 118.9(4) 2_466 .
C18 C3 C16 118.3(4) . .
C14 C3 C16 26.2(3) . .
C3 C3 C16 117.7(4) 2_466 .
C21 C3 C16 118.5(3) . .
C7 C6 C13 118.7(3) . .
C7 C6 P1 120.1(2) . .
C13 C6 P1 121.1(2) . .
C6 C7 C8 121.0(3) . .
C10 C8 C7 119.9(3) . .
C10 C8 C9 121.6(3) . .
C7 C8 C9 118.5(3) . .
O4 C9 O5 123.3(3) . .
O4 C9 C8 122.4(3) . .
O5 C9 C8 114.3(3) . .
C8 C10 C11 119.6(3) . .
C13 C11 C10 119.9(3) . .
C13 C11 C12 122.4(3) . .
C10 C11 C12 117.7(3) . .
O7 C12 O6 124.6(4) . .
O7 C12 C11 122.3(4) . .
O6 C12 C11 113.0(3) . .
C11 C13 C6 120.8(3) . .
C3 C14 C15 122.4(6) . .
N1 C15 C14 126.1(6) . .
C20 C16 C3 116.3(5) . .
N1 C17 C18 126.7(6) . .
C3 C18 C17 121.1(6) . .
C21 C19 N1 118.7(5) . .
C16 C20 N1 120.1(5) . .
C19 C21 C3 118.0(5) . .

loop_
_geom_bond_atom_site_label_1
_geom_bond_atom_site_label_2
_geom_bond_distance
_geom_bond_site_symmetry_2
Zn1 O3 1.922(2) .
Zn1 O2 1.944(2) .
Zn1 O1 1.952(2) .
Zn1 N1 2.029(2) .
P1 O3 1.510(2) .
P1 O1 1.514(2) 1_655
P1 O2 1.5374(19) 2_656
P1 C6 1.811(3) .
O1 P1 1.514(2) 1_455
O2 P1 1.5374(19) 2_656
O4 C9 1.226(4) .
O5 C9 1.320(3) .
O6 C12 1.325(5) .
O7 C12 1.216(5) .
N1 C15 1.206(7) .
N1 C17 1.247(6) .
N1 C20 1.458(7) .
N1 C19 1.469(7) .
C3 C18 1.283(8) .
C3 C14 1.292(7) .
C3 C3 1.483(6) 2_466
C3 C21 1.507(7) .
C3 C16 1.526(6) .
C6 C7 1.386(4) .
C6 C13 1.396(4) .
C7 C8 1.397(4) .
C8 C10 1.386(5) .
C8 C9 1.482(5) .
C10 C11 1.399(5) .
C11 C13 1.389(5) .
C11 C12 1.487(5) .
C14 C15 1.390(9) .
C16 C20 1.386(8) .
C17 C18 1.384(9) .
C19 C21 1.378(9) .
